data_4335737
loop_
_publ_author_name
'S\'onia Barroso'
'Filipe Madeira'
'Maria Jos\'e Calhorda'
'M. Jo\~ao Ferreira'
'M. Teresa Duarte'
'Ana M. Martins'

_publ_contact_author_address 'Av. Rovisco Pais, 1049-001 Lisboa, Portugal'
_publ_contact_author_email ana.martins@ist.utl.pt
_publ_contact_author_fax (+351)218464457
_publ_contact_author_name 'A. M. Martins'
_publ_section_title
;
 Toward the Understanding of Radical Reactions: Experimental and
 Computational Studies of Titanium(III) Diamine Bis(phenolate) Complexes
;
_journal_name_full 'Inorganic Chemistry'
_journal_page_first 9427
_journal_page_last 9439
_journal_paper_doi 10.1021/ic401008y
_journal_volume 52
_journal_year 2013
_chemical_formula_moiety 'C68 H108 Cl2 N4 O5 Ti2, 2(C4 H10 O)'
_chemical_formula_sum 'C76 H128 Cl2 N4 O7 Ti2'
_chemical_formula_weight 1376.52
_space_group_IT_number 2
_symmetry_cell_setting triclinic
_symmetry_Int_Tables_number 2
_symmetry_space_group_name_Hall '-P 1'
_symmetry_space_group_name_H-M 'P -1'
_atom_sites_solution_hydrogens geom
_atom_sites_solution_primary direct
_atom_sites_solution_secondary difmap
_audit_creation_method SHELXL-97
_cell_angle_alpha 110.813(9)
_cell_angle_beta 100.918(8)
_cell_angle_gamma 96.635(8)
_cell_formula_units_Z 1
_cell_length_a 11.505(3)
_cell_length_b 13.182(3)
_cell_length_c 14.401(4)
_cell_measurement_reflns_used 8024
_cell_measurement_temperature 150(2)
_cell_measurement_theta_max 26.39
_cell_measurement_theta_min 2.69
_cell_volume 1964.4(9)
_computing_cell_refinement 'Bruker SMART'
_computing_data_collection 'Bruker SMART'
_computing_data_reduction 'Bruker SAINT'
_computing_molecular_graphics 'Bruker SHELXTL'
_computing_publication_material 'BRUKER SHELXTL'
_computing_structure_refinement 'SHELXL-97 (Sheldrick, 1997)'
_computing_structure_solution 'SHELXS-97 (Sheldrick,1990)'
_diffrn_ambient_temperature 150(2)
_diffrn_measured_fraction_theta_full 0.996
_diffrn_measured_fraction_theta_max 0.996
_diffrn_measurement_device_type 'CCD area detector'
_diffrn_measurement_method 'phi and omega scans'
_diffrn_radiation_monochromator graphite
_diffrn_radiation_probe x-ray
_diffrn_radiation_type MoK\a
_diffrn_radiation_wavelength 0.71073
_diffrn_reflns_av_R_equivalents 0.0374
_diffrn_reflns_av_sigmaI/netI 0.0615
_diffrn_reflns_limit_h_max 14
_diffrn_reflns_limit_h_min -14
_diffrn_reflns_limit_k_max 16
_diffrn_reflns_limit_k_min -16
_diffrn_reflns_limit_l_max 17
_diffrn_reflns_limit_l_min -18
_diffrn_reflns_number 15920
_diffrn_reflns_theta_full 26.39
_diffrn_reflns_theta_max 26.39
_diffrn_reflns_theta_min 2.69
_diffrn_source 'fine-focus sealed tube'
_exptl_absorpt_coefficient_mu 0.323
_exptl_absorpt_correction_T_max 0.9747
_exptl_absorpt_correction_T_min 0.9383
_exptl_absorpt_correction_type multi-scan
_exptl_absorpt_process_details SADABS
_exptl_crystal_colour orange
_exptl_crystal_density_diffrn 1.164
_exptl_crystal_description plate
_exptl_crystal_F_000 746
_exptl_crystal_size_max 0.20
_exptl_crystal_size_mid 0.20
_exptl_crystal_size_min 0.08
_refine_diff_density_max 0.674
_refine_diff_density_min -0.421
_refine_diff_density_rms 0.060
_refine_ls_extinction_method none
_refine_ls_goodness_of_fit_ref 1.053
_refine_ls_hydrogen_treatment constr
_refine_ls_matrix_type full
_refine_ls_number_parameters 412
_refine_ls_number_reflns 8024
_refine_ls_number_restraints 0
_refine_ls_restrained_S_all 1.053
_refine_ls_R_factor_all 0.0681
_refine_ls_R_factor_gt 0.0458
_refine_ls_shift/su_max 0.001
_refine_ls_shift/su_mean 0.000
_refine_ls_structure_factor_coef Fsqd
_refine_ls_weighting_details 'calc w=1/[\s^2^(Fo^2^)+(0.0566P)^2^+0.2383P] where P=(Fo^2^+2Fc^2^)/3'
_refine_ls_weighting_scheme calc
_refine_ls_wR_factor_gt 0.1108
_refine_ls_wR_factor_ref 0.1194
_reflns_number_gt 6045
_reflns_number_total 8024
_reflns_threshold_expression >2sigma(I)
_cod_data_source_file ic401008y_si_002_2.cif
_cod_data_source_block 3
_cod_database_code 4335737

loop_
_symmetry_equiv_pos_as_xyz
'x, y, z'
'-x, -y, -z'

loop_
_atom_site_label
_atom_site_type_symbol
_atom_site_fract_x
_atom_site_fract_y
_atom_site_fract_z
_atom_site_U_iso_or_equiv
_atom_site_adp_type
_atom_site_occupancy
_atom_site_symmetry_multiplicity
_atom_site_calc_flag
_atom_site_refinement_flags
O3 O 0.5000 0.5000 0.0000 0.0169(4) Uani 1 2 d S
O1 O 0.45265(12) 0.63672(11) 0.17518(10) 0.0170(3) Uani 1 1 d .
O2 O 0.28829(12) 0.36896(10) -0.03046(10) 0.0172(3) Uani 1 1 d .
N2 N 0.22146(16) 0.49081(14) 0.15152(13) 0.0197(4) Uani 1 1 d .
O4 O 0.75509(17) 0.38451(14) 0.39357(14) 0.0393(4) Uani 1 1 d .
N1 N 0.44845(15) 0.42046(13) 0.15845(12) 0.0154(4) Uani 1 1 d .
C15 C 0.66702(19) 0.62807(17) 0.39036(16) 0.0199(5) Uani 1 1 d .
H15 H 0.7002 0.5752 0.4095 0.024 Uiso 1 1 calc R
C2 C 0.2424(2) 0.40036(17) 0.18674(17) 0.0221(5) Uani 1 1 d .
H2A H 0.2124 0.3295 0.1295 0.027 Uiso 1 1 calc R
H2B H 0.1985 0.4023 0.2384 0.027 Uiso 1 1 calc R
C25 C 0.32238(19) 0.12209(16) 0.01796(16) 0.0190(5) Uani 1 1 d .
H25 H 0.3750 0.1019 0.0627 0.023 Uiso 1 1 calc R
C22 C 0.16792(18) 0.18434(16) -0.12031(16) 0.0173(4) Uani 1 1 d .
C26 C 0.34462(18) 0.22877(16) 0.02172(16) 0.0165(4) Uani 1 1 d .
C11 C 0.53492(18) 0.67317(16) 0.26573(15) 0.0166(4) Uani 1 1 d .
C13 C 0.64629(19) 0.81438(16) 0.42612(16) 0.0204(5) Uani 1 1 d .
H13 H 0.6674 0.8884 0.4707 0.024 Uiso 1 1 calc R
C14 C 0.69619(19) 0.73803(17) 0.45870(16) 0.0205(5) Uani 1 1 d .
C23 C 0.14916(19) 0.07742(16) -0.11889(16) 0.0199(5) Uani 1 1 d .
H23 H 0.0829 0.0258 -0.1664 0.024 Uiso 1 1 calc R
C16 C 0.58916(18) 0.59577(16) 0.29395(15) 0.0173(4) Uani 1 1 d .
C24 C 0.22176(19) 0.04351(16) -0.05221(16) 0.0196(5) Uani 1 1 d .
C51 C 0.08505(19) 0.20462(16) -0.20645(16) 0.0201(5) Uani 1 1 d .
C34 C 0.5769(2) 0.99419(17) 0.37616(18) 0.0286(5) Uani 1 1 d .
H34A H 0.5607 1.0025 0.4412 0.043 Uiso 1 1 calc R
H34B H 0.5438 1.0473 0.3532 0.043 Uiso 1 1 calc R
H34C H 0.6625 1.0062 0.3832 0.043 Uiso 1 1 calc R
C1 C 0.37512(19) 0.41224(17) 0.23097(16) 0.0198(5) Uani 1 1 d .
H1A H 0.4020 0.4781 0.2938 0.024 Uiso 1 1 calc R
H1B H 0.3878 0.3488 0.2480 0.024 Uiso 1 1 calc R
C21 C 0.26560(18) 0.26142(15) -0.04436(15) 0.0154(4) Uani 1 1 d .
C27 C 0.46007(18) 0.30758(15) 0.08967(16) 0.0179(4) Uani 1 1 d .
H27A H 0.5007 0.2732 0.1324 0.022 Uiso 1 1 calc R
H27B H 0.5119 0.3171 0.0463 0.022 Uiso 1 1 calc R
C54 C 0.0920(2) 0.11977(19) -0.31004(17) 0.0317(6) Uani 1 1 d .
H54A H 0.0406 0.1312 -0.3647 0.048 Uiso 1 1 calc R
H54B H 0.0661 0.0462 -0.3138 0.048 Uiso 1 1 calc R
H54C H 0.1738 0.1289 -0.3163 0.048 Uiso 1 1 calc R
C12 C 0.56658(18) 0.78733(16) 0.33100(16) 0.0178(4) Uani 1 1 d .
C41 C 0.7873(2) 0.77464(18) 0.56329(17) 0.0268(5) Uani 1 1 d .
C17 C 0.57506(18) 0.47891(16) 0.21804(16) 0.0170(4) Uani 1 1 d .
H17A H 0.6230 0.4804 0.1698 0.020 Uiso 1 1 calc R
H17B H 0.6084 0.4357 0.2548 0.020 Uiso 1 1 calc R
C61 C 0.2019(2) -0.07553(17) -0.05643(18) 0.0235(5) Uani 1 1 d .
C31 C 0.5183(2) 0.87649(16) 0.29740(16) 0.0207(5) Uani 1 1 d .
C4 C 0.2267(2) 0.59306(18) 0.23968(18) 0.0292(5) Uani 1 1 d .
H4A H 0.2134 0.6514 0.2162 0.044 Uiso 1 1 calc R
H4B H 0.3047 0.6138 0.2869 0.044 Uiso 1 1 calc R
H4C H 0.1654 0.5807 0.2735 0.044 Uiso 1 1 calc R
C53 C 0.1172(2) 0.31875(18) -0.21018(18) 0.0291(6) Uani 1 1 d .
H53A H 0.0607 0.3236 -0.2660 0.044 Uiso 1 1 calc R
H53B H 0.1973 0.3293 -0.2200 0.044 Uiso 1 1 calc R
H53C H 0.1139 0.3750 -0.1469 0.044 Uiso 1 1 calc R
C32 C 0.3811(2) 0.86222(18) 0.28485(19) 0.0281(5) Uani 1 1 d .
H32A H 0.3424 0.7892 0.2359 0.042 Uiso 1 1 calc R
H32B H 0.3518 0.9162 0.2611 0.042 Uiso 1 1 calc R
H32C H 0.3633 0.8723 0.3497 0.042 Uiso 1 1 calc R
C52 C -0.0464(2) 0.1869(2) -0.1978(2) 0.0317(6) Uani 1 1 d .
H52A H -0.0978 0.1994 -0.2519 0.048 Uiso 1 1 calc R
H52B H -0.0520 0.2379 -0.1327 0.048 Uiso 1 1 calc R
H52C H -0.0713 0.1124 -0.2036 0.048 Uiso 1 1 calc R
C33 C 0.5465(2) 0.86824(18) 0.19560(17) 0.0259(5) Uani 1 1 d .
H33A H 0.5110 0.7956 0.1443 0.039 Uiso 1 1 calc R
H33B H 0.6324 0.8813 0.2041 0.039 Uiso 1 1 calc R
H33C H 0.5138 0.9226 0.1745 0.039 Uiso 1 1 calc R
C3 C 0.0976(2) 0.4589(2) 0.08453(19) 0.0307(6) Uani 1 1 d .
H3A H 0.0911 0.3923 0.0260 0.046 Uiso 1 1 calc R
H3B H 0.0808 0.5173 0.0621 0.046 Uiso 1 1 calc R
H3C H 0.0406 0.4464 0.1221 0.046 Uiso 1 1 calc R
C44 C 0.8010(3) 0.6798(2) 0.59693(19) 0.0404(7) Uani 1 1 d .
H44A H 0.8256 0.6228 0.5458 0.061 Uiso 1 1 calc R
H44B H 0.7252 0.6507 0.6056 0.061 Uiso 1 1 calc R
H44C H 0.8611 0.7057 0.6608 0.061 Uiso 1 1 calc R
C72 C 0.8716(3) 0.3769(2) 0.3798(2) 0.0447(7) Uani 1 1 d .
H72A H 0.8750 0.2999 0.3440 0.054 Uiso 1 1 calc R
H72B H 0.9293 0.4047 0.4460 0.054 Uiso 1 1 calc R
C62 C 0.0772(2) -0.14277(19) -0.1207(2) 0.0420(7) Uani 1 1 d .
H62A H 0.0164 -0.1063 -0.0934 0.063 Uiso 1 1 calc R
H62B H 0.0681 -0.2153 -0.1190 0.063 Uiso 1 1 calc R
H62C H 0.0686 -0.1490 -0.1903 0.063 Uiso 1 1 calc R
C73 C 0.7181(3) 0.3272(3) 0.4523(3) 0.0539(8) Uani 1 1 d .
H73A H 0.7740 0.3558 0.5194 0.065 Uiso 1 1 calc R
H73B H 0.7194 0.2493 0.4191 0.065 Uiso 1 1 calc R
C64 C 0.2984(3) -0.1323(2) -0.1001(3) 0.0500(8) Uani 1 1 d .
H64A H 0.3769 -0.0906 -0.0586 0.075 Uiso 1 1 calc R
H64B H 0.2906 -0.1364 -0.1689 0.075 Uiso 1 1 calc R
H64C H 0.2887 -0.2057 -0.1003 0.075 Uiso 1 1 calc R
C43 C 0.9120(3) 0.8196(3) 0.5530(2) 0.0582(9) Uani 1 1 d .
H43A H 0.9070 0.8813 0.5328 0.087 Uiso 1 1 calc R
H43B H 0.9365 0.7623 0.5021 0.087 Uiso 1 1 calc R
H43C H 0.9701 0.8431 0.6177 0.087 Uiso 1 1 calc R
C63 C 0.2110(3) -0.0735(2) 0.0515(2) 0.0505(8) Uani 1 1 d .
H63A H 0.1495 -0.0384 0.0789 0.076 Uiso 1 1 calc R
H63B H 0.2891 -0.0329 0.0947 0.076 Uiso 1 1 calc R
H63C H 0.2001 -0.1480 0.0486 0.076 Uiso 1 1 calc R
C71 C 0.9040(3) 0.4425(2) 0.3191(2) 0.0497(8) Uani 1 1 d .
H71A H 0.9839 0.4368 0.3102 0.075 Uiso 1 1 calc R
H71B H 0.9014 0.5187 0.3550 0.075 Uiso 1 1 calc R
H71C H 0.8474 0.4141 0.2532 0.075 Uiso 1 1 calc R
C42 C 0.7496(4) 0.8639(3) 0.6458(2) 0.0819(14) Uani 1 1 d .
H42A H 0.7393 0.9247 0.6252 0.123 Uiso 1 1 calc R
H42B H 0.8108 0.8894 0.7089 0.123 Uiso 1 1 calc R
H42C H 0.6747 0.8340 0.6554 0.123 Uiso 1 1 calc R
C74 C 0.5952(3) 0.3397(3) 0.4639(3) 0.0772(11) Uani 1 1 d .
H74A H 0.5722 0.3008 0.5048 0.116 Uiso 1 1 calc R
H74B H 0.5395 0.3095 0.3975 0.116 Uiso 1 1 calc R
H74C H 0.5939 0.4167 0.4968 0.116 Uiso 1 1 calc R
Ti1 Ti 0.37394(3) 0.50900(3) 0.06023(3) 0.01365(11) Uani 1 1 d .
Cl1 Cl 0.25652(5) 0.60709(4) -0.01167(4) 0.02516(14) Uani 1 1 d .

loop_
_atom_site_aniso_label
_atom_site_aniso_U_11
_atom_site_aniso_U_22
_atom_site_aniso_U_33
_atom_site_aniso_U_23
_atom_site_aniso_U_13
_atom_site_aniso_U_12
O3 0.0163(11) 0.0151(9) 0.0203(11) 0.0081(8) 0.0050(8) 0.0021(8)
O1 0.0171(8) 0.0157(7) 0.0152(7) 0.0039(6) 0.0003(6) 0.0045(6)
O2 0.0173(8) 0.0133(7) 0.0182(7) 0.0057(6) 0.0001(6) 0.0005(6)
N2 0.0165(9) 0.0237(9) 0.0216(9) 0.0113(7) 0.0046(7) 0.0062(7)
O4 0.0439(11) 0.0411(10) 0.0454(11) 0.0255(9) 0.0166(9) 0.0186(9)
N1 0.0150(9) 0.0138(8) 0.0154(9) 0.0046(7) 0.0018(7) 0.0020(7)
C15 0.0179(11) 0.0225(11) 0.0202(11) 0.0094(9) 0.0034(9) 0.0058(9)
C2 0.0228(12) 0.0248(11) 0.0239(12) 0.0137(9) 0.0087(9) 0.0054(9)
C25 0.0216(11) 0.0182(10) 0.0182(11) 0.0081(8) 0.0041(9) 0.0060(8)
C22 0.0162(11) 0.0162(10) 0.0199(11) 0.0072(8) 0.0053(9) 0.0030(8)
C26 0.0167(11) 0.0152(9) 0.0169(10) 0.0049(8) 0.0053(8) 0.0034(8)
C11 0.0146(10) 0.0193(10) 0.0141(10) 0.0047(8) 0.0030(8) 0.0034(8)
C13 0.0237(12) 0.0148(10) 0.0173(11) 0.0013(8) 0.0041(9) 0.0009(8)
C14 0.0196(11) 0.0235(11) 0.0154(11) 0.0053(8) 0.0028(9) 0.0023(9)
C23 0.0182(11) 0.0154(10) 0.0218(11) 0.0040(8) 0.0031(9) 0.0000(8)
C16 0.0163(11) 0.0174(10) 0.0168(10) 0.0054(8) 0.0038(8) 0.0031(8)
C24 0.0213(12) 0.0149(10) 0.0231(11) 0.0072(8) 0.0074(9) 0.0029(8)
C51 0.0180(11) 0.0187(10) 0.0217(11) 0.0088(9) 0.0011(9) 0.0000(8)
C34 0.0364(14) 0.0194(11) 0.0252(12) 0.0045(9) 0.0040(10) 0.0068(10)
C1 0.0222(12) 0.0208(10) 0.0192(11) 0.0108(9) 0.0046(9) 0.0051(9)
C21 0.0153(10) 0.0142(9) 0.0177(10) 0.0066(8) 0.0054(8) 0.0034(8)
C27 0.0175(11) 0.0153(10) 0.0210(11) 0.0065(8) 0.0037(9) 0.0064(8)
C54 0.0379(15) 0.0308(13) 0.0214(12) 0.0090(10) -0.0005(11) 0.0049(11)
C12 0.0168(11) 0.0184(10) 0.0187(11) 0.0063(8) 0.0064(9) 0.0048(8)
C41 0.0319(13) 0.0231(11) 0.0174(11) 0.0045(9) -0.0041(10) 0.0031(10)
C17 0.0155(11) 0.0161(10) 0.0190(11) 0.0075(8) 0.0016(8) 0.0043(8)
C61 0.0258(12) 0.0153(10) 0.0307(12) 0.0116(9) 0.0051(10) 0.0032(9)
C31 0.0228(12) 0.0171(10) 0.0216(11) 0.0064(9) 0.0052(9) 0.0059(9)
C4 0.0295(13) 0.0292(12) 0.0317(13) 0.0107(10) 0.0142(11) 0.0095(10)
C53 0.0318(14) 0.0253(12) 0.0268(13) 0.0152(10) -0.0059(10) -0.0023(10)
C32 0.0256(13) 0.0278(12) 0.0331(13) 0.0118(10) 0.0087(11) 0.0114(10)
C52 0.0198(12) 0.0363(13) 0.0408(15) 0.0202(11) 0.0019(11) 0.0039(10)
C33 0.0323(13) 0.0227(11) 0.0249(12) 0.0103(9) 0.0079(10) 0.0093(10)
C3 0.0171(12) 0.0454(15) 0.0345(14) 0.0212(12) 0.0061(10) 0.0069(10)
C44 0.0478(17) 0.0379(14) 0.0245(13) 0.0142(11) -0.0109(12) -0.0081(12)
C72 0.0422(17) 0.0427(16) 0.0482(18) 0.0151(13) 0.0095(14) 0.0152(13)
C62 0.0359(16) 0.0210(12) 0.0641(19) 0.0191(12) 0.0010(14) -0.0036(11)
C73 0.056(2) 0.0532(18) 0.057(2) 0.0314(16) 0.0091(16) 0.0031(15)
C64 0.0463(18) 0.0219(12) 0.089(2) 0.0215(14) 0.0313(17) 0.0122(12)
C43 0.0400(18) 0.076(2) 0.0487(19) 0.0409(17) -0.0230(14) -0.0253(15)
C63 0.076(2) 0.0330(14) 0.0461(18) 0.0258(13) 0.0090(16) -0.0009(14)
C71 0.0468(18) 0.0597(19) 0.0524(19) 0.0251(15) 0.0222(15) 0.0200(15)
C42 0.111(3) 0.086(3) 0.0197(15) -0.0103(15) -0.0148(17) 0.063(2)
C74 0.071(3) 0.101(3) 0.080(3) 0.054(2) 0.033(2) 0.010(2)
Ti1 0.0138(2) 0.01243(18) 0.01398(19) 0.00526(14) 0.00168(14) 0.00220(14)
Cl1 0.0252(3) 0.0238(3) 0.0274(3) 0.0119(2) 0.0042(2) 0.0060(2)

loop_
_atom_type_symbol
_atom_type_description
_atom_type_scat_dispersion_real
_atom_type_scat_dispersion_imag
_atom_type_scat_source
C C 0.0033 0.0016 'International Tables Vol C Tables 4.2.6.8 and 6.1.1.4'
H H 0.0000 0.0000 'International Tables Vol C Tables 4.2.6.8 and 6.1.1.4'
N N 0.0061 0.0033 'International Tables Vol C Tables 4.2.6.8 and 6.1.1.4'
O O 0.0106 0.0060 'International Tables Vol C Tables 4.2.6.8 and 6.1.1.4'
Ti Ti 0.2776 0.4457 'International Tables Vol C Tables 4.2.6.8 and 6.1.1.4'
Cl Cl 0.1484 0.1585 'International Tables Vol C Tables 4.2.6.8 and 6.1.1.4'

loop_
_geom_angle_atom_site_label_1
_geom_angle_atom_site_label_2
_geom_angle_atom_site_label_3
_geom_angle
_geom_angle_site_symmetry_3
Ti1 O3 Ti1 180.0 2_665
C11 O1 Ti1 142.97(13) .
C21 O2 Ti1 144.05(13) .
C4 N2 C2 110.05(18) .
C4 N2 C3 107.28(17) .
C2 N2 C3 107.74(17) .
C4 N2 Ti1 113.13(13) .
C2 N2 Ti1 106.29(12) .
C3 N2 Ti1 112.24(13) .
C72 O4 C73 114.1(2) .
C1 N1 C17 109.03(15) .
C1 N1 C27 110.98(16) .
C17 N1 C27 105.08(15) .
C1 N1 Ti1 113.34(12) .
C17 N1 Ti1 109.47(12) .
C27 N1 Ti1 108.61(12) .
C14 C15 C16 121.1(2) .
C14 C15 H15 119.4 .
C16 C15 H15 119.4 .
N2 C2 C1 110.38(17) .
N2 C2 H2A 109.6 .
C1 C2 H2A 109.6 .
N2 C2 H2B 109.6 .
C1 C2 H2B 109.6 .
H2A C2 H2B 108.1 .
C26 C25 C24 121.2(2) .
C26 C25 H25 119.4 .
C24 C25 H25 119.4 .
C21 C22 C23 115.86(19) .
C21 C22 C51 126.14(18) .
C23 C22 C51 117.93(18) .
C25 C26 C21 120.35(19) .
C25 C26 C27 119.95(19) .
C21 C26 C27 119.44(18) .
O1 C11 C16 118.13(17) .
O1 C11 C12 121.28(19) .
C16 C11 C12 120.59(19) .
C14 C13 C12 124.35(18) .
C14 C13 H13 117.8 .
C12 C13 H13 117.8 .
C13 C14 C15 117.4(2) .
C13 C14 C41 121.40(18) .
C15 C14 C41 121.1(2) .
C24 C23 C22 124.94(19) .
C24 C23 H23 117.5 .
C22 C23 H23 117.5 .
C15 C16 C11 120.14(18) .
C15 C16 C17 118.45(19) .
C11 C16 C17 121.13(18) .
C23 C24 C25 116.69(19) .
C23 C24 C61 123.41(18) .
C25 C24 C61 119.8(2) .
C53 C51 C54 106.24(19) .
C53 C51 C22 115.58(17) .
C54 C51 C22 108.43(18) .
C53 C51 C52 108.30(19) .
C54 C51 C52 108.30(18) .
C22 C51 C52 109.73(19) .
C31 C34 H34A 109.5 .
C31 C34 H34B 109.5 .
H34A C34 H34B 109.5 .
C31 C34 H34C 109.5 .
H34A C34 H34C 109.5 .
H34B C34 H34C 109.5 .
N1 C1 C2 112.04(17) .
N1 C1 H1A 109.2 .
C2 C1 H1A 109.2 .
N1 C1 H1B 109.2 .
C2 C1 H1B 109.2 .
H1A C1 H1B 107.9 .
O2 C21 C26 116.69(17) .
O2 C21 C22 122.59(19) .
C26 C21 C22 120.72(18) .
N1 C27 C26 116.71(17) .
N1 C27 H27A 108.1 .
C26 C27 H27A 108.1 .
N1 C27 H27B 108.1 .
C26 C27 H27B 108.1 .
H27A C27 H27B 107.3 .
C51 C54 H54A 109.5 .
C51 C54 H54B 109.5 .
H54A C54 H54B 109.5 .
C51 C54 H54C 109.5 .
H54A C54 H54C 109.5 .
H54B C54 H54C 109.5 .
C13 C12 C11 116.17(19) .
C13 C12 C31 121.93(17) .
C11 C12 C31 121.88(19) .
C44 C41 C42 108.3(2) .
C44 C41 C14 112.30(18) .
C42 C41 C14 111.1(2) .
C44 C41 C43 107.1(2) .
C42 C41 C43 109.7(3) .
C14 C41 C43 108.2(2) .
N1 C17 C16 115.99(16) .
N1 C17 H17A 108.3 .
C16 C17 H17A 108.3 .
N1 C17 H17B 108.3 .
C16 C17 H17B 108.3 .
H17A C17 H17B 107.4 .
C64 C61 C62 109.6(2) .
C64 C61 C63 109.4(2) .
C62 C61 C63 106.4(2) .
C64 C61 C24 108.94(19) .
C62 C61 C24 112.61(19) .
C63 C61 C24 109.80(18) .
C33 C31 C32 109.18(19) .
C33 C31 C34 107.13(18) .
C32 C31 C34 107.87(17) .
C33 C31 C12 110.31(17) .
C32 C31 C12 110.39(18) .
C34 C31 C12 111.85(18) .
N2 C4 H4A 109.5 .
N2 C4 H4B 109.5 .
H4A C4 H4B 109.5 .
N2 C4 H4C 109.5 .
H4A C4 H4C 109.5 .
H4B C4 H4C 109.5 .
C51 C53 H53A 109.5 .
C51 C53 H53B 109.5 .
H53A C53 H53B 109.5 .
C51 C53 H53C 109.5 .
H53A C53 H53C 109.5 .
H53B C53 H53C 109.5 .
C31 C32 H32A 109.5 .
C31 C32 H32B 109.5 .
H32A C32 H32B 109.5 .
C31 C32 H32C 109.5 .
H32A C32 H32C 109.5 .
H32B C32 H32C 109.5 .
C51 C52 H52A 109.5 .
C51 C52 H52B 109.5 .
H52A C52 H52B 109.5 .
C51 C52 H52C 109.5 .
H52A C52 H52C 109.5 .
H52B C52 H52C 109.5 .
C31 C33 H33A 109.5 .
C31 C33 H33B 109.5 .
H33A C33 H33B 109.5 .
C31 C33 H33C 109.5 .
H33A C33 H33C 109.5 .
H33B C33 H33C 109.5 .
N2 C3 H3A 109.5 .
N2 C3 H3B 109.5 .
H3A C3 H3B 109.5 .
N2 C3 H3C 109.5 .
H3A C3 H3C 109.5 .
H3B C3 H3C 109.5 .
C41 C44 H44A 109.5 .
C41 C44 H44B 109.5 .
H44A C44 H44B 109.5 .
C41 C44 H44C 109.5 .
H44A C44 H44C 109.5 .
H44B C44 H44C 109.5 .
O4 C72 C71 110.1(2) .
O4 C72 H72A 109.6 .
C71 C72 H72A 109.6 .
O4 C72 H72B 109.6 .
C71 C72 H72B 109.6 .
H72A C72 H72B 108.1 .
C61 C62 H62A 109.5 .
C61 C62 H62B 109.5 .
H62A C62 H62B 109.5 .
C61 C62 H62C 109.5 .
H62A C62 H62C 109.5 .
H62B C62 H62C 109.5 .
O4 C73 C74 110.8(3) .
O4 C73 H73A 109.5 .
C74 C73 H73A 109.5 .
O4 C73 H73B 109.5 .
C74 C73 H73B 109.5 .
H73A C73 H73B 108.1 .
C61 C64 H64A 109.5 .
C61 C64 H64B 109.5 .
H64A C64 H64B 109.5 .
C61 C64 H64C 109.5 .
H64A C64 H64C 109.5 .
H64B C64 H64C 109.5 .
C41 C43 H43A 109.5 .
C41 C43 H43B 109.5 .
H43A C43 H43B 109.5 .
C41 C43 H43C 109.5 .
H43A C43 H43C 109.5 .
H43B C43 H43C 109.5 .
C61 C63 H63A 109.5 .
C61 C63 H63B 109.5 .
H63A C63 H63B 109.5 .
C61 C63 H63C 109.5 .
H63A C63 H63C 109.5 .
H63B C63 H63C 109.5 .
C72 C71 H71A 109.5 .
C72 C71 H71B 109.5 .
H71A C71 H71B 109.5 .
C72 C71 H71C 109.5 .
H71A C71 H71C 109.5 .
H71B C71 H71C 109.5 .
C41 C42 H42A 109.5 .
C41 C42 H42B 109.5 .
H42A C42 H42B 109.5 .
C41 C42 H42C 109.5 .
H42A C42 H42C 109.5 .
H42B C42 H42C 109.5 .
C73 C74 H74A 109.5 .
C73 C74 H74B 109.5 .
H74A C74 H74B 109.5 .
C73 C74 H74C 109.5 .
H74A C74 H74C 109.5 .
H74B C74 H74C 109.5 .
O3 Ti1 O2 93.53(5) .
O3 Ti1 O1 95.22(5) .
O2 Ti1 O1 166.14(7) .
O3 Ti1 N1 92.60(5) .
O2 Ti1 N1 84.86(6) .
O1 Ti1 N1 84.02(6) .
O3 Ti1 Cl1 104.14(3) .
O2 Ti1 Cl1 95.99(5) .
O1 Ti1 Cl1 92.28(5) .
N1 Ti1 Cl1 163.13(5) .
O3 Ti1 N2 167.78(5) .
O2 Ti1 N2 82.15(6) .
O1 Ti1 N2 87.09(6) .
N1 Ti1 N2 75.68(6) .
Cl1 Ti1 N2 87.72(5) .

loop_
_geom_bond_atom_site_label_1
_geom_bond_atom_site_label_2
_geom_bond_distance
_geom_bond_site_symmetry_2
O3 Ti1 1.8202(5) .
O3 Ti1 1.8202(5) 2_665
O1 C11 1.345(2) .
O1 Ti1 1.8692(14) .
O2 C21 1.346(2) .
O2 Ti1 1.8610(14) .
N2 C4 1.473(3) .
N2 C2 1.479(3) .
N2 C3 1.480(3) .
N2 Ti1 2.4215(19) .
O4 C72 1.402(3) .
O4 C73 1.408(3) .
N1 C1 1.486(3) .
N1 C17 1.500(2) .
N1 C27 1.504(2) .
N1 Ti1 2.2457(18) .
C15 C14 1.390(3) .
C15 C16 1.390(3) .
C15 H15 0.9300 .
C2 C1 1.506(3) .
C2 H2A 0.9700 .
C2 H2B 0.9700 .
C25 C26 1.380(3) .
C25 C24 1.404(3) .
C25 H25 0.9300 .
C22 C21 1.404(3) .
C22 C23 1.409(3) .
C22 C51 1.538(3) .
C26 C21 1.404(3) .
C26 C27 1.506(3) .
C11 C16 1.393(3) .
C11 C12 1.421(3) .
C13 C14 1.389(3) .
C13 C12 1.395(3) .
C13 H13 0.9300 .
C14 C41 1.539(3) .
C23 C24 1.381(3) .
C23 H23 0.9300 .
C16 C17 1.508(3) .
C24 C61 1.537(3) .
C51 C53 1.530(3) .
C51 C54 1.537(3) .
C51 C52 1.538(3) .
C34 C31 1.538(3) .
C34 H34A 0.9600 .
C34 H34B 0.9600 .
C34 H34C 0.9600 .
C1 H1A 0.9700 .
C1 H1B 0.9700 .
C27 H27A 0.9700 .
C27 H27B 0.9700 .
C54 H54A 0.9600 .
C54 H54B 0.9600 .
C54 H54C 0.9600 .
C12 C31 1.542(3) .
C41 C44 1.506(3) .
C41 C42 1.518(4) .
C41 C43 1.542(4) .
C17 H17A 0.9700 .
C17 H17B 0.9700 .
C61 C64 1.520(3) .
C61 C62 1.523(3) .
C61 C63 1.528(4) .
C31 C33 1.530(3) .
C31 C32 1.536(3) .
C4 H4A 0.9600 .
C4 H4B 0.9600 .
C4 H4C 0.9600 .
C53 H53A 0.9600 .
C53 H53B 0.9600 .
C53 H53C 0.9600 .
C32 H32A 0.9600 .
C32 H32B 0.9600 .
C32 H32C 0.9600 .
C52 H52A 0.9600 .
C52 H52B 0.9600 .
C52 H52C 0.9600 .
C33 H33A 0.9600 .
C33 H33B 0.9600 .
C33 H33C 0.9600 .
C3 H3A 0.9600 .
C3 H3B 0.9600 .
C3 H3C 0.9600 .
C44 H44A 0.9600 .
C44 H44B 0.9600 .
C44 H44C 0.9600 .
C72 C71 1.495(4) .
C72 H72A 0.9700 .
C72 H72B 0.9700 .
C62 H62A 0.9600 .
C62 H62B 0.9600 .
C62 H62C 0.9600 .
C73 C74 1.476(5) .
C73 H73A 0.9700 .
C73 H73B 0.9700 .
C64 H64A 0.9600 .
C64 H64B 0.9600 .
C64 H64C 0.9600 .
C43 H43A 0.9600 .
C43 H43B 0.9600 .
C43 H43C 0.9600 .
C63 H63A 0.9600 .
C63 H63B 0.9600 .
C63 H63C 0.9600 .
C71 H71A 0.9600 .
C71 H71B 0.9600 .
C71 H71C 0.9600 .
C42 H42A 0.9600 .
C42 H42B 0.9600 .
C42 H42C 0.9600 .
C74 H74A 0.9600 .
C74 H74B 0.9600 .
C74 H74C 0.9600 .
Ti1 Cl1 2.3224(8) .

loop_
_geom_torsion_atom_site_label_1
_geom_torsion_atom_site_label_2
_geom_torsion_atom_site_label_3
_geom_torsion_atom_site_label_4
_geom_torsion
C4 N2 C2 C1 -78.6(2)
C3 N2 C2 C1 164.77(17)
Ti1 N2 C2 C1 44.27(18)
C24 C25 C26 C21 0.7(3)
C24 C25 C26 C27 -173.41(19)
Ti1 O1 C11 C16 0.3(3)
Ti1 O1 C11 C12 179.94(15)
C12 C13 C14 C15 2.0(3)
C12 C13 C14 C41 177.7(2)
C16 C15 C14 C13 -1.2(3)
C16 C15 C14 C41 -176.9(2)
C21 C22 C23 C24 -2.8(3)
C51 C22 C23 C24 174.3(2)
C14 C15 C16 C11 -2.6(3)
C14 C15 C16 C17 171.40(19)
O1 C11 C16 C15 -174.61(19)
C12 C11 C16 C15 5.7(3)
O1 C11 C16 C17 11.6(3)
C12 C11 C16 C17 -168.14(19)
C22 C23 C24 C25 -0.9(3)
C22 C23 C24 C61 -176.9(2)
C26 C25 C24 C23 2.0(3)
C26 C25 C24 C61 178.19(19)
C21 C22 C51 C53 2.4(3)
C23 C22 C51 C53 -174.38(19)
C21 C22 C51 C54 121.5(2)
C23 C22 C51 C54 -55.3(3)
C21 C22 C51 C52 -120.3(2)
C23 C22 C51 C52 62.8(2)
C17 N1 C1 C2 155.94(17)
C27 N1 C1 C2 -88.8(2)
Ti1 N1 C1 C2 33.74(19)
N2 C2 C1 N1 -53.9(2)
Ti1 O2 C21 C26 -15.2(3)
Ti1 O2 C21 C22 164.45(16)
C25 C26 C21 O2 174.92(18)
C27 C26 C21 O2 -10.9(3)
C25 C26 C21 C22 -4.8(3)
C27 C26 C21 C22 169.41(19)
C23 C22 C21 O2 -174.05(18)
C51 C22 C21 O2 9.1(3)
C23 C22 C21 C26 5.6(3)
C51 C22 C21 C26 -171.27(19)
C1 N1 C27 C26 60.9(2)
C17 N1 C27 C26 178.62(18)
Ti1 N1 C27 C26 -64.3(2)
C25 C26 C27 N1 -131.0(2)
C21 C26 C27 N1 54.8(3)
C14 C13 C12 C11 1.0(3)
C14 C13 C12 C31 -177.4(2)
O1 C11 C12 C13 175.51(19)
C16 C11 C12 C13 -4.8(3)
O1 C11 C12 C31 -6.1(3)
C16 C11 C12 C31 173.59(19)
C13 C14 C41 C44 162.8(2)
C15 C14 C41 C44 -21.6(3)
C13 C14 C41 C42 41.4(3)
C15 C14 C41 C42 -143.0(3)
C13 C14 C41 C43 -79.2(3)
C15 C14 C41 C43 96.4(3)
C1 N1 C17 C16 -61.0(2)
C27 N1 C17 C16 179.99(18)
Ti1 N1 C17 C16 63.52(19)
C15 C16 C17 N1 136.7(2)
C11 C16 C17 N1 -49.3(3)
C23 C24 C61 C64 106.3(3)
C25 C24 C61 C64 -69.6(3)
C23 C24 C61 C62 -15.5(3)
C25 C24 C61 C62 168.6(2)
C23 C24 C61 C63 -133.9(2)
C25 C24 C61 C63 50.2(3)
C13 C12 C31 C33 124.0(2)
C11 C12 C31 C33 -54.3(3)
C13 C12 C31 C32 -115.2(2)
C11 C12 C31 C32 66.4(2)
C13 C12 C31 C34 4.9(3)
C11 C12 C31 C34 -173.43(19)
C73 O4 C72 C71 -178.5(2)
C72 O4 C73 C74 179.7(3)
C21 O2 Ti1 O3 94.6(2)
C21 O2 Ti1 O1 -34.5(4)
C21 O2 Ti1 N1 2.3(2)
C21 O2 Ti1 Cl1 -160.8(2)
C21 O2 Ti1 N2 -74.0(2)
C11 O1 Ti1 O3 -78.4(2)
C11 O1 Ti1 O2 50.5(4)
C11 O1 Ti1 N1 13.7(2)
C11 O1 Ti1 Cl1 177.2(2)
C11 O1 Ti1 N2 89.6(2)
C1 N1 Ti1 O3 176.64(12)
C17 N1 Ti1 O3 54.68(11)
C27 N1 Ti1 O3 -59.53(12)
C1 N1 Ti1 O2 -90.05(13)
C17 N1 Ti1 O2 148.00(12)
C27 N1 Ti1 O2 33.78(12)
C1 N1 Ti1 O1 81.66(13)
C17 N1 Ti1 O1 -40.29(12)
C27 N1 Ti1 O1 -154.51(13)
C1 N1 Ti1 Cl1 3.6(2)
C17 N1 Ti1 Cl1 -118.33(16)
C27 N1 Ti1 Cl1 127.45(15)
C1 N1 Ti1 N2 -6.85(12)
C17 N1 Ti1 N2 -128.81(13)
C27 N1 Ti1 N2 116.98(13)
C4 N2 Ti1 O3 117.4(2)
C2 N2 Ti1 O3 -3.5(3)
C3 N2 Ti1 O3 -121.0(2)
C4 N2 Ti1 O2 -172.67(15)
C2 N2 Ti1 O2 66.46(13)
C3 N2 Ti1 O2 -51.09(14)
C4 N2 Ti1 O1 16.10(15)
C2 N2 Ti1 O1 -104.77(13)
C3 N2 Ti1 O1 137.68(15)
C4 N2 Ti1 N1 100.67(15)
C2 N2 Ti1 N1 -20.21(12)
C3 N2 Ti1 N1 -137.76(15)
C4 N2 Ti1 Cl1 -76.30(15)
C2 N2 Ti1 Cl1 162.82(12)
C3 N2 Ti1 Cl1 45.27(14)
